data_7245271
loop_
_publ_author_name
'Guan, Ting'
'Guo, Jing-Yu'
'Zhang, Qing-Hong'
'Xu, Xin-Wen'
'Yu, Xiao-Yu'
'Zhang, Yu'
'Zhao, Kai'

_publ_section_title
;
 Photoredox-catalyzed regio- &amp; stereoselective C(sp2)--H
 cyanoalkylation of enamides with cycloketone oximes via selective C--C
 bond cleavage/radical addition cascade
;
_journal_issue 17
_journal_name_full 'Green Chemistry'
_journal_page_first 6524
_journal_page_last 6530
_journal_paper_doi 10.1039/D2GC01978G
_journal_volume 24
_journal_year 2022
_chemical_formula_moiety 'C22 H24 N2 O2'
_chemical_formula_sum 'C22 H24 N2 O2'
_chemical_formula_weight 348.43
_space_group_crystal_system monoclinic
_space_group_IT_number 14
_space_group_name_Hall '-P 2ybc'
_space_group_name_H-M_alt 'P 1 21/c 1'
_atom_sites_solution_hydrogens geom
_atom_sites_solution_primary dual
_audit_creation_date 2021-01-15
_audit_creation_method
;
Olex2 1.2
(compiled 2018.05.29 svn.r3508 for OlexSys, GUI svn.r5506)
;
_audit_update_record
;
2021-03-05 deposited with the CCDC.	2022-08-01 downloaded from the CCDC.
;
_cell_angle_alpha 90
_cell_angle_beta 107.2710(10)
_cell_angle_gamma 90
_cell_formula_units_Z 4
_cell_length_a 14.6248(3)
_cell_length_b 11.8590(2)
_cell_length_c 11.3672(2)
_cell_measurement_reflns_used 9946
_cell_measurement_temperature 193(2)
_cell_measurement_theta_max 54.985
_cell_measurement_theta_min 2.753
_cell_volume 1882.58(6)
_computing_cell_refinement 'SAINT v8.37A (Bruker, 2015)'
_computing_data_reduction 'SAINT v8.37A (Bruker, 2015)'
_computing_molecular_graphics 'Olex2 (Dolomanov et al., 2009)'
_computing_publication_material 'Olex2 (Dolomanov et al., 2009)'
_computing_structure_refinement 'ShelXL (Sheldrick, 2015)'
_computing_structure_solution 'ShelXT (Sheldrick, 2015)'
_diffrn_ambient_temperature 193.0
_diffrn_measured_fraction_theta_full 0.995
_diffrn_measured_fraction_theta_max 0.995
_diffrn_measurement_device_type 'Bruker D8 Venture'
_diffrn_measurement_method '\f and \w scans'
_diffrn_radiation_type GaK\a
_diffrn_radiation_wavelength 1.34139
_diffrn_reflns_av_R_equivalents 0.0600
_diffrn_reflns_av_unetI/netI 0.0401
_diffrn_reflns_Laue_measured_fraction_full 0.995
_diffrn_reflns_Laue_measured_fraction_max 0.995
_diffrn_reflns_limit_h_max 17
_diffrn_reflns_limit_h_min -17
_diffrn_reflns_limit_k_max 13
_diffrn_reflns_limit_k_min -14
_diffrn_reflns_limit_l_max 13
_diffrn_reflns_limit_l_min -13
_diffrn_reflns_number 19598
_diffrn_reflns_point_group_measured_fraction_full 0.995
_diffrn_reflns_point_group_measured_fraction_max 0.995
_diffrn_reflns_theta_full 53.594
_diffrn_reflns_theta_max 54.963
_diffrn_reflns_theta_min 2.753
_diffrn_standards_number 0
_exptl_absorpt_coefficient_mu 0.403
_exptl_absorpt_correction_T_max 0.7508
_exptl_absorpt_correction_T_min 0.4551
_exptl_absorpt_correction_type multi-scan
_exptl_absorpt_process_details
'SADABS-2016/2 (Bruker,2016/2) was used for absorption correction. wR2(int) was 0.2000 before and 0.0797 after correction. The Ratio of minimum to maximum transmission is 0.6062. The \l/2 correction factor is Not present.'
_exptl_crystal_colour colourless
_exptl_crystal_density_diffrn 1.229
_exptl_crystal_description block
_exptl_crystal_F_000 744
_exptl_crystal_size_max 0.09
_exptl_crystal_size_mid 0.07
_exptl_crystal_size_min 0.05
_refine_diff_density_max 0.163
_refine_diff_density_min -0.189
_refine_diff_density_rms 0.038
_refine_ls_extinction_method none
_refine_ls_goodness_of_fit_ref 1.048
_refine_ls_hydrogen_treatment constr
_refine_ls_matrix_type full
_refine_ls_number_parameters 237
_refine_ls_number_reflns 3557
_refine_ls_number_restraints 0
_refine_ls_restrained_S_all 1.048
_refine_ls_R_factor_all 0.0508
_refine_ls_R_factor_gt 0.0411
_refine_ls_shift/su_max 0.001
_refine_ls_shift/su_mean 0.000
_refine_ls_structure_factor_coef Fsqd
_refine_ls_weighting_details 'w=1/[\s^2^(Fo^2^)+(0.0502P)^2^+0.3821P] where P=(Fo^2^+2Fc^2^)/3'
_refine_ls_weighting_scheme calc
_refine_ls_wR_factor_gt 0.1011
_refine_ls_wR_factor_ref 0.1089
_reflns_Friedel_coverage 0.000
_reflns_number_gt 3006
_reflns_number_total 3557
_reflns_threshold_expression 'I > 2\s(I)'
_cod_data_source_file d2gc01978g2.cif
_cod_data_source_block 210115sf
_cod_depositor_comments 'Adding full bibliography for 7245271.cif.'
_cod_database_code 7245271
_shelx_shelxl_version_number 2016/6
_shelx_space_group_comment
;
The symmetry employed for this shelxl refinement is uniquely defined
by the following loop, which should always be used as a source of
symmetry information in preference to the above space-group names.
They are only intended as comments.
;
_shelx_estimated_absorpt_t_max 0.980
_shelx_estimated_absorpt_t_min 0.965
_olex2_refinement_description
;
1. Fixed Uiso
 At 1.2 times of:
  All C(H) groups, All C(H,H) groups
 At 1.5 times of:
  All C(H,H,H) groups
2.a Secondary CH2 refined with riding coordinates:
 C3(H3A,H3B), C4(H4A,H4B), C5(H5A,H5B), C16(H16A,H16B)
2.b Aromatic/amide H refined with riding coordinates:
 C2(H2), C10(H10), C11(H11), C13(H13), C14(H14), C18(H18), C19(H19), C20(H20),
 C21(H21), C22(H22)
2.c Idealised Me refined as rotating group:
 C8(H8A,H8B,H8C), C15(H15A,H15B,H15C)
;
_olex2_submission_special_instructions 'No special instructions were received'

loop_
_space_group_symop_operation_xyz
'x, y, z'
'-x, y+1/2, -z+1/2'
'-x, -y, -z'
'x, -y-1/2, z-1/2'

loop_
_atom_site_label
_atom_site_type_symbol
_atom_site_fract_x
_atom_site_fract_y
_atom_site_fract_z
_atom_site_U_iso_or_equiv
_atom_site_adp_type
_atom_site_occupancy
_atom_site_site_symmetry_order
_atom_site_calc_flag
_atom_site_refinement_flags_posn
_atom_site_refinement_flags_adp
_atom_site_refinement_flags_occupancy
_atom_site_disorder_assembly
_atom_site_disorder_group
O1 O 0.81068(7) 0.43339(9) 0.77458(9) 0.0464(3) Uani 1 1 d . . . . .
O2 O 0.70428(7) 0.41640(9) 0.03804(9) 0.0427(3) Uani 1 1 d . . . . .
N1 N 0.75229(7) 0.53398(9) 0.60004(9) 0.0303(3) Uani 1 1 d . . . . .
N2 N 1.00278(12) 0.69825(14) 0.37481(15) 0.0683(5) Uani 1 1 d . . . . .
C1 C 0.76325(8) 0.61206(11) 0.50802(11) 0.0276(3) Uani 1 1 d . . . . .
C2 C 0.78130(8) 0.71990(11) 0.53815(12) 0.0301(3) Uani 1 1 d . . . . .
H2 H 0.781313 0.740457 0.618926 0.036 Uiso 1 1 calc R . . . .
C3 C 0.80161(9) 0.81294(11) 0.46027(12) 0.0339(3) Uani 1 1 d . . . . .
H3A H 0.746267 0.865053 0.436710 0.041 Uiso 1 1 calc R . . . .
H3B H 0.809876 0.780524 0.383817 0.041 Uiso 1 1 calc R . . . .
C4 C 0.89167(10) 0.87887(12) 0.52812(13) 0.0375(3) Uani 1 1 d . . . . .
H4A H 0.882574 0.912107 0.603748 0.045 Uiso 1 1 calc R . . . .
H4B H 0.900321 0.941648 0.475011 0.045 Uiso 1 1 calc R . . . .
C5 C 0.98255(10) 0.80655(13) 0.56364(13) 0.0385(3) Uani 1 1 d . . . . .
H5A H 1.038864 0.855774 0.597837 0.046 Uiso 1 1 calc R . . . .
H5B H 0.979290 0.752499 0.628640 0.046 Uiso 1 1 calc R . . . .
C6 C 0.99478(11) 0.74459(13) 0.45881(14) 0.0420(3) Uani 1 1 d . . . . .
C7 C 0.82512(9) 0.49829(11) 0.69758(12) 0.0330(3) Uani 1 1 d . . . . .
C8 C 0.92429(10) 0.53967(13) 0.70753(13) 0.0392(3) Uani 1 1 d . . . . .
H8A H 0.934574 0.613109 0.748910 0.059 Uiso 1 1 calc GR . . . .
H8B H 0.931446 0.547301 0.624865 0.059 Uiso 1 1 calc GR . . . .
H8C H 0.971503 0.485577 0.755283 0.059 Uiso 1 1 calc GR . . . .
C9 C 0.74950(9) 0.56036(11) 0.38477(11) 0.0283(3) Uani 1 1 d . . . . .
C10 C 0.69107(9) 0.60985(11) 0.27771(12) 0.0310(3) Uani 1 1 d . . . . .
H10 H 0.660125 0.679315 0.282820 0.037 Uiso 1 1 calc R . . . .
C11 C 0.67743(9) 0.55968(12) 0.16450(12) 0.0329(3) Uani 1 1 d . . . . .
H11 H 0.636971 0.594536 0.092555 0.040 Uiso 1 1 calc R . . . .
C12 C 0.72241(9) 0.45854(12) 0.15487(12) 0.0316(3) Uani 1 1 d . . . . .
C13 C 0.78005(10) 0.40690(12) 0.26029(13) 0.0369(3) Uani 1 1 d . . . . .
H13 H 0.810795 0.337359 0.254865 0.044 Uiso 1 1 calc R . . . .
C14 C 0.79235(10) 0.45784(12) 0.37372(12) 0.0355(3) Uani 1 1 d . . . . .
H14 H 0.831137 0.421694 0.445912 0.043 Uiso 1 1 calc R . . . .
C15 C 0.76101(12) 0.32356(14) 0.02139(14) 0.0479(4) Uani 1 1 d . . . . .
H15A H 0.746980 0.307410 -0.066745 0.072 Uiso 1 1 calc GR . . . .
H15B H 0.746077 0.257110 0.063545 0.072 Uiso 1 1 calc GR . . . .
H15C H 0.829003 0.342286 0.055920 0.072 Uiso 1 1 calc GR . . . .
C16 C 0.65529(9) 0.48919(12) 0.58212(13) 0.0347(3) Uani 1 1 d . . . . .
H16A H 0.660233 0.415085 0.623647 0.042 Uiso 1 1 calc R . . . .
H16B H 0.624353 0.476954 0.492992 0.042 Uiso 1 1 calc R . . . .
C17 C 0.59267(9) 0.56563(12) 0.63121(12) 0.0324(3) Uani 1 1 d . . . . .
C18 C 0.57774(10) 0.54390(14) 0.74395(14) 0.0413(3) Uani 1 1 d . . . . .
H18 H 0.609139 0.481942 0.792252 0.050 Uiso 1 1 calc R . . . .
C19 C 0.51721(11) 0.61202(15) 0.78680(15) 0.0510(4) Uani 1 1 d . . . . .
H19 H 0.506954 0.595833 0.863757 0.061 Uiso 1 1 calc R . . . .
C20 C 0.47202(11) 0.70277(15) 0.71855(17) 0.0523(4) Uani 1 1 d . . . . .
H20 H 0.430276 0.748764 0.747900 0.063 Uiso 1 1 calc R . . . .
C21 C 0.48761(10) 0.72667(14) 0.60732(16) 0.0477(4) Uani 1 1 d . . . . .
H21 H 0.457544 0.790150 0.560695 0.057 Uiso 1 1 calc R . . . .
C22 C 0.54715(9) 0.65812(13) 0.56340(13) 0.0385(3) Uani 1 1 d . . . . .
H22 H 0.556924 0.674525 0.486220 0.046 Uiso 1 1 calc R . . . .

loop_
_atom_site_aniso_label
_atom_site_aniso_U_11
_atom_site_aniso_U_22
_atom_site_aniso_U_33
_atom_site_aniso_U_23
_atom_site_aniso_U_13
_atom_site_aniso_U_12
O1 0.0508(6) 0.0523(7) 0.0377(6) 0.0149(5) 0.0156(5) 0.0044(5)
O2 0.0518(6) 0.0437(6) 0.0318(5) -0.0071(4) 0.0113(4) 0.0025(5)
N1 0.0298(5) 0.0330(6) 0.0278(6) 0.0025(4) 0.0081(4) -0.0025(4)
N2 0.0862(12) 0.0635(10) 0.0609(10) -0.0065(8) 0.0306(9) 0.0195(9)
C1 0.0238(6) 0.0312(7) 0.0273(6) 0.0027(5) 0.0070(5) 0.0017(5)
C2 0.0263(6) 0.0348(7) 0.0286(6) -0.0004(5) 0.0070(5) 0.0019(5)
C3 0.0361(7) 0.0311(7) 0.0336(7) 0.0009(5) 0.0090(6) 0.0009(6)
C4 0.0430(8) 0.0330(8) 0.0385(8) -0.0050(6) 0.0151(6) -0.0052(6)
C5 0.0365(7) 0.0446(9) 0.0338(7) -0.0029(6) 0.0096(6) -0.0082(6)
C6 0.0426(8) 0.0394(8) 0.0442(8) 0.0029(7) 0.0134(6) 0.0042(6)
C7 0.0397(7) 0.0318(8) 0.0281(7) 0.0001(5) 0.0110(6) 0.0039(6)
C8 0.0340(7) 0.0417(8) 0.0376(8) 0.0053(6) 0.0039(6) 0.0041(6)
C9 0.0254(6) 0.0307(7) 0.0285(7) 0.0008(5) 0.0078(5) -0.0016(5)
C10 0.0276(6) 0.0312(7) 0.0324(7) 0.0006(5) 0.0064(5) 0.0014(5)
C11 0.0317(7) 0.0360(8) 0.0277(7) 0.0033(5) 0.0038(5) 0.0004(5)
C12 0.0327(7) 0.0343(8) 0.0294(7) -0.0027(5) 0.0118(5) -0.0047(5)
C13 0.0423(8) 0.0329(8) 0.0365(7) -0.0005(6) 0.0132(6) 0.0066(6)
C14 0.0387(7) 0.0355(8) 0.0305(7) 0.0047(6) 0.0073(6) 0.0083(6)
C15 0.0600(10) 0.0469(9) 0.0424(8) -0.0083(7) 0.0239(7) 0.0036(7)
C16 0.0332(7) 0.0348(8) 0.0369(7) -0.0014(6) 0.0115(6) -0.0061(6)
C17 0.0269(6) 0.0351(7) 0.0343(7) -0.0042(6) 0.0078(5) -0.0094(5)
C18 0.0382(7) 0.0472(9) 0.0396(8) -0.0002(7) 0.0133(6) -0.0072(6)
C19 0.0465(9) 0.0658(11) 0.0465(9) -0.0124(8) 0.0226(7) -0.0116(8)
C20 0.0353(8) 0.0557(10) 0.0683(11) -0.0219(9) 0.0191(7) -0.0062(7)
C21 0.0317(7) 0.0410(9) 0.0657(10) -0.0046(8) 0.0072(7) -0.0036(6)
C22 0.0301(7) 0.0412(8) 0.0421(8) 0.0005(6) 0.0075(6) -0.0064(6)

loop_
_atom_type_symbol
_atom_type_description
_atom_type_scat_dispersion_real
_atom_type_scat_dispersion_imag
_atom_type_scat_source
C C 0.0148 0.0070 'International Tables Vol C Tables 4.2.6.8 and 6.1.1.4'
H H 0.0000 0.0000 'International Tables Vol C Tables 4.2.6.8 and 6.1.1.4'
N N 0.0253 0.0136 'International Tables Vol C Tables 4.2.6.8 and 6.1.1.4'
O O 0.0412 0.0250 'International Tables Vol C Tables 4.2.6.8 and 6.1.1.4'

loop_
_geom_angle_atom_site_label_1
_geom_angle_atom_site_label_2
_geom_angle_atom_site_label_3
_geom_angle
_geom_angle_site_symmetry_1
_geom_angle_site_symmetry_3
_geom_angle_publ_flag
C12 O2 C15 117.27(11) . . ?
C1 N1 C16 116.22(10) . . ?
C7 N1 C1 124.33(11) . . ?
C7 N1 C16 119.42(11) . . ?
N1 C1 C9 113.94(11) . . ?
C2 C1 N1 119.16(11) . . ?
C2 C1 C9 126.87(12) . . ?
C1 C2 H2 116.0 . . ?
C1 C2 C3 127.95(12) . . ?
C3 C2 H2 116.0 . . ?
C2 C3 H3A 109.3 . . ?
C2 C3 H3B 109.3 . . ?
C2 C3 C4 111.76(11) . . ?
H3A C3 H3B 107.9 . . ?
C4 C3 H3A 109.3 . . ?
C4 C3 H3B 109.3 . . ?
C3 C4 H4A 108.9 . . ?
C3 C4 H4B 108.9 . . ?
C3 C4 C5 113.38(11) . . ?
H4A C4 H4B 107.7 . . ?
C5 C4 H4A 108.9 . . ?
C5 C4 H4B 108.9 . . ?
C4 C5 H5A 109.2 . . ?
C4 C5 H5B 109.2 . . ?
H5A C5 H5B 107.9 . . ?
C6 C5 C4 112.01(12) . . ?
C6 C5 H5A 109.2 . . ?
C6 C5 H5B 109.2 . . ?
N2 C6 C5 178.14(17) . . ?
O1 C7 N1 121.17(12) . . ?
O1 C7 C8 121.09(12) . . ?
N1 C7 C8 117.73(12) . . ?
C7 C8 H8A 109.5 . . ?
C7 C8 H8B 109.5 . . ?
C7 C8 H8C 109.5 . . ?
H8A C8 H8B 109.5 . . ?
H8A C8 H8C 109.5 . . ?
H8B C8 H8C 109.5 . . ?
C10 C9 C1 121.73(12) . . ?
C14 C9 C1 120.47(11) . . ?
C14 C9 C10 117.76(12) . . ?
C9 C10 H10 119.5 . . ?
C11 C10 C9 121.04(12) . . ?
C11 C10 H10 119.5 . . ?
C10 C11 H11 119.8 . . ?
C10 C11 C12 120.43(12) . . ?
C12 C11 H11 119.8 . . ?
O2 C12 C11 115.61(12) . . ?
O2 C12 C13 124.76(12) . . ?
C13 C12 C11 119.63(12) . . ?
C12 C13 H13 120.4 . . ?
C12 C13 C14 119.28(13) . . ?
C14 C13 H13 120.4 . . ?
C9 C14 H14 119.1 . . ?
C13 C14 C9 121.83(12) . . ?
C13 C14 H14 119.1 . . ?
O2 C15 H15A 109.5 . . ?
O2 C15 H15B 109.5 . . ?
O2 C15 H15C 109.5 . . ?
H15A C15 H15B 109.5 . . ?
H15A C15 H15C 109.5 . . ?
H15B C15 H15C 109.5 . . ?
N1 C16 H16A 108.9 . . ?
N1 C16 H16B 108.9 . . ?
N1 C16 C17 113.47(11) . . ?
H16A C16 H16B 107.7 . . ?
C17 C16 H16A 108.9 . . ?
C17 C16 H16B 108.9 . . ?
C18 C17 C16 120.65(13) . . ?
C18 C17 C22 118.54(13) . . ?
C22 C17 C16 120.80(12) . . ?
C17 C18 H18 119.7 . . ?
C17 C18 C19 120.51(15) . . ?
C19 C18 H18 119.7 . . ?
C18 C19 H19 119.8 . . ?
C20 C19 C18 120.44(15) . . ?
C20 C19 H19 119.8 . . ?
C19 C20 H20 120.2 . . ?
C19 C20 C21 119.69(15) . . ?
C21 C20 H20 120.2 . . ?
C20 C21 H21 120.0 . . ?
C20 C21 C22 120.09(16) . . ?
C22 C21 H21 120.0 . . ?
C17 C22 H22 119.6 . . ?
C21 C22 C17 120.70(14) . . ?
C21 C22 H22 119.6 . . ?

loop_
_geom_bond_atom_site_label_1
_geom_bond_atom_site_label_2
_geom_bond_distance
_geom_bond_site_symmetry_2
_geom_bond_publ_flag
O1 C7 1.2300(16) . ?
O2 C12 1.3692(15) . ?
O2 C15 1.4246(18) . ?
N1 C1 1.4411(16) . ?
N1 C7 1.3571(17) . ?
N1 C16 1.4713(16) . ?
N2 C6 1.137(2) . ?
C1 C2 1.3299(19) . ?
C1 C9 1.4873(17) . ?
C2 H2 0.9500 . ?
C2 C3 1.4985(18) . ?
C3 H3A 0.9900 . ?
C3 H3B 0.9900 . ?
C3 C4 1.5289(19) . ?
C4 H4A 0.9900 . ?
C4 H4B 0.9900 . ?
C4 C5 1.532(2) . ?
C5 H5A 0.9900 . ?
C5 H5B 0.9900 . ?
C5 C6 1.455(2) . ?
C7 C8 1.5032(19) . ?
C8 H8A 0.9800 . ?
C8 H8B 0.9800 . ?
C8 H8C 0.9800 . ?
C9 C10 1.3921(18) . ?
C9 C14 1.3904(19) . ?
C10 H10 0.9500 . ?
C10 C11 1.3775(18) . ?
C11 H11 0.9500 . ?
C11 C12 1.388(2) . ?
C12 C13 1.3863(19) . ?
C13 H13 0.9500 . ?
C13 C14 1.3864(19) . ?
C14 H14 0.9500 . ?
C15 H15A 0.9800 . ?
C15 H15B 0.9800 . ?
C15 H15C 0.9800 . ?
C16 H16A 0.9900 . ?
C16 H16B 0.9900 . ?
C16 C17 1.5083(19) . ?
C17 C18 1.3866(19) . ?
C17 C22 1.391(2) . ?
C18 H18 0.9500 . ?
C18 C19 1.389(2) . ?
C19 H19 0.9500 . ?
C19 C20 1.376(3) . ?
C20 H20 0.9500 . ?
C20 C21 1.379(2) . ?
C21 H21 0.9500 . ?
C21 C22 1.388(2) . ?
C22 H22 0.9500 . ?
